data_7160073
loop_
_publ_author_name
'Zhao, Jun-Bo'
'Yang, Jing-Kui'

_publ_section_title
;
 Synthesis of fused-pyran derivatives <i>via</i> a base-mediated
 annulation of bis-allenoates followed by auto-oxidation in air.
;
_journal_issue 32
_journal_name_full 'Organic &amp; biomolecular chemistry'
_journal_page_first 6543
_journal_page_last 6549
_journal_paper_doi 10.1039/d4ob00835a
_journal_volume 22
_journal_year 2024
_chemical_formula_moiety 'C25 H19 F3 O4'
_chemical_formula_sum 'C25 H19 F3 O4'
_chemical_formula_weight 440.40
_space_group_crystal_system triclinic
_space_group_IT_number 2
_space_group_name_Hall '-P 1'
_space_group_name_H-M_alt 'P -1'
_atom_sites_solution_hydrogens geom
_atom_sites_solution_primary dual
_audit_creation_date 2024-01-15
_audit_creation_method
;
Olex2 1.3
(compiled Nov 21 2019 18:26:39 for OlexSys, GUI svn.r6003)
;
_audit_update_record
;
2024-01-27 deposited with the CCDC.	2024-07-25 downloaded from the CCDC.
;
_cell_angle_alpha 97.196(6)
_cell_angle_beta 113.780(6)
_cell_angle_gamma 92.477(6)
_cell_formula_units_Z 2
_cell_length_a 9.6264(17)
_cell_length_b 10.7417(18)
_cell_length_c 11.025(2)
_cell_measurement_reflns_used 9609
_cell_measurement_temperature 300
_cell_measurement_theta_max 28.04
_cell_measurement_theta_min 2.32
_cell_volume 1029.5(3)
_computing_cell_refinement 'SAINT V8.40B (?, 2016)'
_computing_data_reduction 'SAINT V8.40B (?, 2016)'
_computing_molecular_graphics 'Olex2 1.3 (Dolomanov et al., 2009)'
_computing_publication_material 'Olex2 1.3 (Dolomanov et al., 2009)'
_computing_structure_refinement 'SHELXL 2018/3 (Sheldrick, 2015)'
_computing_structure_solution 'SHELXT 2018/2 (Sheldrick, 2018)'
_diffrn_ambient_temperature 300
_diffrn_measured_fraction_theta_full 0.997
_diffrn_measured_fraction_theta_max 0.993
_diffrn_measurement_device_type 'Bruker APEX-II CCD'
_diffrn_measurement_method '\f and \w scans'
_diffrn_radiation_type MoK\a
_diffrn_radiation_wavelength 0.71073
_diffrn_reflns_av_R_equivalents 0.0598
_diffrn_reflns_av_unetI/netI 0.0375
_diffrn_reflns_Laue_measured_fraction_full 0.997
_diffrn_reflns_Laue_measured_fraction_max 0.993
_diffrn_reflns_limit_h_max 12
_diffrn_reflns_limit_h_min -12
_diffrn_reflns_limit_k_max 14
_diffrn_reflns_limit_k_min -14
_diffrn_reflns_limit_l_max 14
_diffrn_reflns_limit_l_min -14
_diffrn_reflns_number 38754
_diffrn_reflns_point_group_measured_fraction_full 0.997
_diffrn_reflns_point_group_measured_fraction_max 0.993
_diffrn_reflns_theta_full 25.242
_diffrn_reflns_theta_max 28.273
_diffrn_reflns_theta_min 2.044
_diffrn_source_current 1.4
_diffrn_source_power 0.07
_diffrn_source_voltage 50.0
_diffrn_standards_number 0
_exptl_absorpt_coefficient_mu 0.113
_exptl_absorpt_correction_T_max 0.7457
_exptl_absorpt_correction_T_min 0.6993
_exptl_absorpt_correction_type multi-scan
_exptl_absorpt_process_details
;
SADABS-2016/2 (Bruker,2016/2) was used for absorption correction.
wR2(int) was 0.1164 before and 0.0656 after correction.
The Ratio of minimum to maximum transmission is 0.9378.
The \l/2 correction factor is Not present.
;
_exptl_crystal_colour red
_exptl_crystal_colour_primary red
_exptl_crystal_density_diffrn 1.421
_exptl_crystal_description block
_exptl_crystal_F_000 456
_exptl_crystal_size_max 0.4
_exptl_crystal_size_mid 0.3
_exptl_crystal_size_min 0.3
_refine_diff_density_max 0.623
_refine_diff_density_min -0.381
_refine_diff_density_rms 0.057
_refine_ls_extinction_method none
_refine_ls_goodness_of_fit_ref 1.070
_refine_ls_hydrogen_treatment constr
_refine_ls_matrix_type full
_refine_ls_number_parameters 318
_refine_ls_number_reflns 5079
_refine_ls_number_restraints 114
_refine_ls_restrained_S_all 1.129
_refine_ls_R_factor_all 0.1031
_refine_ls_R_factor_gt 0.0815
_refine_ls_shift/su_max 0.000
_refine_ls_shift/su_mean 0.000
_refine_ls_structure_factor_coef Fsqd
_refine_ls_weighting_details 'w=1/[\s^2^(Fo^2^)+(0.1345P)^2^+0.4503P] where P=(Fo^2^+2Fc^2^)/3'
_refine_ls_weighting_scheme calc
_refine_ls_wR_factor_gt 0.2446
_refine_ls_wR_factor_ref 0.2684
_reflns_Friedel_coverage 0.000
_reflns_number_gt 3595
_reflns_number_total 5079
_reflns_threshold_expression 'I > 2\s(I)'
_cod_data_source_file d4ob00835a2.cif
_cod_data_source_block 1
_cod_depositor_comments 'Adding full bibliography for 7160072--7160073.cif.'
_cod_database_code 7160073
_shelx_shelxl_version_number 2018/3
_shelx_space_group_comment
;
The symmetry employed for this shelxl refinement is uniquely defined
by the following loop, which should always be used as a source of
symmetry information in preference to the above space-group names.
They are only intended as comments.
;
_shelx_estimated_absorpt_t_max 0.967
_shelx_estimated_absorpt_t_min 0.956
_olex2_refinement_description
;
1. Fixed Uiso
 At 1.2 times of:
  All C(H) groups, All C(H,H) groups
 At 1.5 times of:
  All C(H,H,H) groups
2. Rigid bond restraints
 C2, F1, F2, F3, F1A, F2A, F3A
 with sigma for 1-2 distances of 0.01 and sigma for 1-3 distances of 0.01
3. Uiso/Uaniso restraints and constraints
C2 \\sim F1 \\sim F2 \\sim F3 \\sim F1A \\sim F2A \\sim F3A: within 1.7A with
sigma of 0.01 and sigma for terminal atoms of 0.02 within 1.7A
4. Rigid body (RIGU) restrains
 C2, F1, F2, F3, F1A, F2A, F3A
 with sigma for 1-2 distances of 0.001 and sigma for 1-3 distances of 0.001
5. Others
 Sof(F1A)=Sof(F2A)=Sof(F3A)=1-FVAR(1)
 Sof(F1)=Sof(F2)=Sof(F3)=FVAR(1)
6.a Secondary CH2 refined with riding coordinates:
 C19(H19A,H19B), C20(H20A,H20B), C21(H21A,H21B)
6.b Aromatic/amide H refined with riding coordinates:
 C4(H4), C5(H5), C8(H8), C12(H12), C13(H13), C16(H16), C23(H23), C24(H24),
 C28(H28), C29(H29)
6.c Idealised Me refined as rotating group:
 C1(H1A,H1B,H1C)
;
_olex2_submission_special_instructions 'No special instructions were received'

loop_
_space_group_symop_operation_xyz
'x, y, z'
'-x, -y, -z'

loop_
_atom_site_label
_atom_site_type_symbol
_atom_site_fract_x
_atom_site_fract_y
_atom_site_fract_z
_atom_site_U_iso_or_equiv
_atom_site_adp_type
_atom_site_occupancy
_atom_site_site_symmetry_order
_atom_site_calc_flag
_atom_site_refinement_flags_posn
_atom_site_refinement_flags_adp
_atom_site_refinement_flags_occupancy
_atom_site_disorder_assembly
_atom_site_disorder_group
O1 O 0.54481(18) 0.50096(13) 0.21409(17) 0.0518(4) Uani 1 1 d . . . . .
C1 C 1.0544(4) 0.1717(3) -0.0227(4) 0.0890(11) Uani 1 1 d . . . . .
H1A H 1.007879 0.204775 -0.105233 0.133 Uiso 1 1 calc R U . . .
H1B H 1.094433 0.094017 -0.038836 0.133 Uiso 1 1 calc R U . . .
H1C H 1.135831 0.231471 0.041280 0.133 Uiso 1 1 calc R U . . .
O2 O 0.6616(3) 0.91809(19) 0.1193(3) 0.1015(9) Uani 1 1 d . . . . .
O3 O 0.4326(3) 0.31253(19) 0.2936(3) 0.0980(9) Uani 1 1 d . . . . .
C2 C -0.0462(5) 0.2146(4) 0.5462(5) 0.1004(9) Uani 1 1 d . U . . .
C3 C 0.0598(3) 0.2614(3) 0.4912(3) 0.0715(8) Uani 1 1 d . . . . .
C4 C 0.1200(3) 0.3861(3) 0.5281(3) 0.0656(7) Uani 1 1 d . . . . .
H4 H 0.094630 0.439909 0.587287 0.079 Uiso 1 1 calc R U . . .
C5 C 0.2184(3) 0.4304(2) 0.4764(3) 0.0583(6) Uani 1 1 d . . . . .
H5 H 0.259583 0.514349 0.501198 0.070 Uiso 1 1 calc R U . . .
C6 C 0.2560(3) 0.3505(2) 0.3877(3) 0.0545(6) Uani 1 1 d . . . . .
C7 C 0.3646(3) 0.3922(2) 0.3296(3) 0.0608(6) Uani 1 1 d . . . . .
C8 C 0.3785(3) 0.5246(2) 0.3182(3) 0.0547(6) Uani 1 1 d . . . . .
H8 H 0.322925 0.577187 0.350868 0.066 Uiso 1 1 calc R U . . .
C9 C 0.4658(3) 0.5791(2) 0.2639(2) 0.0494(5) Uani 1 1 d . . . . .
C10 C 0.6351(3) 0.54228(19) 0.1552(2) 0.0472(5) Uani 1 1 d . . . . .
C11 C 0.7145(3) 0.44064(19) 0.1199(2) 0.0481(5) Uani 1 1 d . . . . .
C12 C 0.6952(3) 0.3194(2) 0.1466(3) 0.0522(5) Uani 1 1 d . . . . .
H12 H 0.629095 0.302056 0.186173 0.063 Uiso 1 1 calc R U . . .
C13 C 0.7730(3) 0.2246(2) 0.1151(3) 0.0571(6) Uani 1 1 d . . . . .
H13 H 0.758682 0.143994 0.133255 0.068 Uiso 1 1 calc R U . . .
C14 C 0.8723(3) 0.2493(2) 0.0565(3) 0.0562(6) Uani 1 1 d . . . . .
O15 O 0.9431(2) 0.14896(17) 0.0289(2) 0.0752(6) Uani 1 1 d . . . . .
C16 C 0.6445(3) 0.6636(2) 0.1402(3) 0.0538(6) Uani 1 1 d . . . . .
H16 H 0.701864 0.691217 0.096326 0.065 Uiso 1 1 calc R U . . .
C17 C 0.5663(3) 0.7505(2) 0.1916(3) 0.0517(5) Uani 1 1 d . . . . .
C18 C 0.4819(3) 0.7120(2) 0.2559(2) 0.0506(5) Uani 1 1 d . . . . .
C19 C 0.4042(4) 0.8023(2) 0.3175(3) 0.0659(7) Uani 1 1 d . . . . .
H19A H 0.421167 0.784232 0.406114 0.079 Uiso 1 1 calc R U . . .
H19B H 0.295176 0.791157 0.262777 0.079 Uiso 1 1 calc R U . . .
C20 C 0.4658(7) 0.9382(3) 0.3283(5) 0.1272(19) Uani 1 1 d . . . . .
H20A H 0.393713 0.992443 0.342043 0.153 Uiso 1 1 calc R U . . .
H20B H 0.560225 0.956412 0.408596 0.153 Uiso 1 1 calc R U . . .
C21 C 0.4945(5) 0.9734(3) 0.2219(5) 0.0960(12) Uani 1 1 d . . . . .
H21A H 0.549995 1.056906 0.250289 0.115 Uiso 1 1 calc R U . . .
H21B H 0.397834 0.978583 0.147708 0.115 Uiso 1 1 calc R U . . .
C22 C 0.5831(3) 0.8859(2) 0.1738(3) 0.0691(7) Uani 1 1 d . . . . .
C23 C 0.0973(4) 0.1807(3) 0.4040(4) 0.0806(9) Uani 1 1 d . . . . .
H23 H 0.055581 0.096931 0.379016 0.097 Uiso 1 1 calc R U . . .
C24 C 0.1971(4) 0.2251(3) 0.3540(3) 0.0701(7) Uani 1 1 d . . . . .
H24 H 0.224921 0.170324 0.297320 0.084 Uiso 1 1 calc R U . . .
C28 C 0.8113(3) 0.4622(2) 0.0575(3) 0.0701(8) Uani 1 1 d . . . . .
H28 H 0.823306 0.541874 0.036318 0.084 Uiso 1 1 calc R U . . .
C29 C 0.8896(4) 0.3682(2) 0.0265(4) 0.0722(8) Uani 1 1 d . . . . .
H29 H 0.954275 0.384910 -0.014678 0.087 Uiso 1 1 calc R U . . .
F1 F 0.0165(7) 0.1301(4) 0.6290(5) 0.1236(15) Uani 0.651(5) 1 d . U P A 1
F2 F -0.0596(5) 0.3043(4) 0.6443(5) 0.1135(13) Uani 0.651(5) 1 d . U P A 1
F3 F -0.1744(7) 0.1771(9) 0.4668(7) 0.180(3) Uani 0.651(5) 1 d . U P A 1
F1A F -0.0095(15) 0.1973(14) 0.6497(12) 0.161(3) Uani 0.349(5) 1 d . U P A 2
F2A F -0.1886(9) 0.2609(7) 0.4834(10) 0.107(2) Uani 0.349(5) 1 d . U P A 2
F3A F -0.1259(9) 0.0900(7) 0.4708(11) 0.116(2) Uani 0.349(5) 1 d . U P A 2

loop_
_atom_site_aniso_label
_atom_site_aniso_U_11
_atom_site_aniso_U_22
_atom_site_aniso_U_33
_atom_site_aniso_U_23
_atom_site_aniso_U_13
_atom_site_aniso_U_12
O1 0.0645(10) 0.0409(7) 0.0721(10) 0.0133(7) 0.0490(9) 0.0101(7)
C1 0.111(2) 0.0747(18) 0.135(3) 0.0360(19) 0.097(2) 0.0410(17)
O2 0.129(2) 0.0498(11) 0.182(3) 0.0365(13) 0.114(2) 0.0161(11)
O3 0.132(2) 0.0548(11) 0.175(2) 0.0313(13) 0.126(2) 0.0275(12)
C2 0.0974(18) 0.104(2) 0.141(2) 0.0510(17) 0.0821(18) 0.0081(16)
C3 0.0630(15) 0.0857(19) 0.091(2) 0.0464(16) 0.0475(15) 0.0185(13)
C4 0.0680(15) 0.0782(17) 0.0747(16) 0.0321(13) 0.0467(14) 0.0234(13)
C5 0.0611(14) 0.0613(14) 0.0682(15) 0.0221(11) 0.0388(12) 0.0124(11)
C6 0.0565(13) 0.0565(13) 0.0673(14) 0.0255(11) 0.0375(12) 0.0150(10)
C7 0.0698(15) 0.0550(13) 0.0832(17) 0.0193(12) 0.0542(14) 0.0134(11)
C8 0.0622(13) 0.0511(12) 0.0711(15) 0.0164(10) 0.0452(12) 0.0150(10)
C9 0.0551(12) 0.0463(11) 0.0607(13) 0.0115(9) 0.0365(11) 0.0120(9)
C10 0.0530(11) 0.0424(10) 0.0595(12) 0.0100(9) 0.0363(10) 0.0051(8)
C11 0.0553(12) 0.0391(10) 0.0631(13) 0.0091(9) 0.0376(11) 0.0057(8)
C12 0.0618(13) 0.0442(11) 0.0694(14) 0.0166(10) 0.0439(12) 0.0088(9)
C13 0.0721(15) 0.0407(11) 0.0786(16) 0.0195(10) 0.0479(13) 0.0131(10)
C14 0.0637(14) 0.0440(11) 0.0772(16) 0.0110(10) 0.0445(13) 0.0127(10)
O15 0.0942(14) 0.0493(9) 0.1182(16) 0.0206(10) 0.0768(13) 0.0234(9)
C16 0.0634(13) 0.0413(10) 0.0751(15) 0.0122(10) 0.0464(12) 0.0061(9)
C17 0.0584(13) 0.0387(10) 0.0676(14) 0.0097(9) 0.0353(11) 0.0075(9)
C18 0.0576(12) 0.0431(11) 0.0603(13) 0.0074(9) 0.0333(11) 0.0102(9)
C19 0.0839(18) 0.0543(13) 0.0806(17) 0.0091(12) 0.0545(15) 0.0195(12)
C20 0.230(5) 0.0542(17) 0.176(4) 0.024(2) 0.159(4) 0.046(2)
C21 0.123(3) 0.0418(13) 0.161(4) 0.0141(17) 0.097(3) 0.0155(15)
C22 0.0813(18) 0.0398(11) 0.104(2) 0.0140(12) 0.0558(17) 0.0076(11)
C23 0.089(2) 0.0641(16) 0.112(2) 0.0320(16) 0.060(2) 0.0054(15)
C24 0.0833(18) 0.0574(14) 0.092(2) 0.0220(13) 0.0558(17) 0.0125(13)
C28 0.0892(18) 0.0383(11) 0.120(2) 0.0187(12) 0.0798(19) 0.0088(11)
C29 0.0863(18) 0.0488(13) 0.121(2) 0.0181(13) 0.0811(19) 0.0111(12)
F1 0.191(4) 0.085(2) 0.172(3) 0.067(2) 0.140(3) 0.030(2)
F2 0.132(3) 0.112(2) 0.172(3) 0.060(2) 0.127(3) 0.032(2)
F3 0.120(3) 0.245(7) 0.178(3) 0.044(4) 0.071(2) -0.055(4)
F1A 0.172(6) 0.197(8) 0.151(3) 0.080(4) 0.092(4) 0.004(6)
F2A 0.099(3) 0.092(4) 0.194(5) 0.059(4) 0.113(3) 0.025(3)
F3A 0.100(4) 0.086(3) 0.212(5) 0.049(3) 0.110(4) 0.004(2)

loop_
_atom_type_symbol
_atom_type_description
_atom_type_scat_dispersion_real
_atom_type_scat_dispersion_imag
_atom_type_scat_source
C C 0.0033 0.0016 'International Tables Vol C Tables 4.2.6.8 and 6.1.1.4'
H H 0.0000 0.0000 'International Tables Vol C Tables 4.2.6.8 and 6.1.1.4'
F F 0.0171 0.0103 'International Tables Vol C Tables 4.2.6.8 and 6.1.1.4'
O O 0.0106 0.0060 'International Tables Vol C Tables 4.2.6.8 and 6.1.1.4'

loop_
_geom_angle_atom_site_label_1
_geom_angle_atom_site_label_2
_geom_angle_atom_site_label_3
_geom_angle
_geom_angle_site_symmetry_1
_geom_angle_site_symmetry_3
_geom_angle_publ_flag
C9 O1 C10 123.03(17) . . ?
H1A C1 H1B 109.5 . . ?
H1A C1 H1C 109.5 . . ?
H1B C1 H1C 109.5 . . ?
O15 C1 H1A 109.5 . . ?
O15 C1 H1B 109.5 . . ?
O15 C1 H1C 109.5 . . ?
F1 C2 C3 111.1(4) . . ?
F1 C2 F2 95.9(4) . . ?
F2 C2 C3 113.0(3) . . ?
F3 C2 C3 116.8(5) . . ?
F3 C2 F1 111.7(5) . . ?
F3 C2 F2 106.3(5) . . ?
F1A C2 C3 123.5(8) . . ?
F1A C2 F2A 118.8(9) . . ?
F1A C2 F3A 101.2(9) . . ?
F2A C2 C3 109.3(4) . . ?
F2A C2 F3A 85.6(5) . . ?
F3A C2 C3 110.6(4) . . ?
C4 C3 C2 119.2(3) . . ?
C4 C3 C23 120.7(2) . . ?
C23 C3 C2 120.1(3) . . ?
C3 C4 H4 120.3 . . ?
C3 C4 C5 119.4(3) . . ?
C5 C4 H4 120.3 . . ?
C4 C5 H5 119.8 . . ?
C4 C5 C6 120.5(3) . . ?
C6 C5 H5 119.8 . . ?
C5 C6 C7 123.1(2) . . ?
C24 C6 C5 119.3(2) . . ?
C24 C6 C7 117.5(2) . . ?
O3 C7 C6 118.2(2) . . ?
O3 C7 C8 124.6(2) . . ?
C8 C7 C6 117.2(2) . . ?
C7 C8 H8 117.1 . . ?
C9 C8 C7 125.8(2) . . ?
C9 C8 H8 117.1 . . ?
O1 C9 C18 117.86(18) . . ?
C8 C9 O1 116.71(19) . . ?
C8 C9 C18 125.4(2) . . ?
O1 C10 C11 111.41(17) . . ?
C16 C10 O1 119.84(19) . . ?
C16 C10 C11 128.7(2) . . ?
C12 C11 C10 121.30(19) . . ?
C28 C11 C10 120.79(19) . . ?
C28 C11 C12 117.9(2) . . ?
C11 C12 H12 119.6 . . ?
C13 C12 C11 120.8(2) . . ?
C13 C12 H12 119.6 . . ?
C12 C13 H13 119.9 . . ?
C12 C13 C14 120.2(2) . . ?
C14 C13 H13 119.9 . . ?
O15 C14 C13 115.6(2) . . ?
O15 C14 C29 124.8(2) . . ?
C29 C14 C13 119.5(2) . . ?
C14 O15 C1 117.6(2) . . ?
C10 C16 H16 120.1 . . ?
C10 C16 C17 119.9(2) . . ?
C17 C16 H16 120.1 . . ?
C16 C17 C22 117.5(2) . . ?
C18 C17 C16 120.9(2) . . ?
C18 C17 C22 121.6(2) . . ?
C9 C18 C19 119.4(2) . . ?
C17 C18 C9 118.27(19) . . ?
C17 C18 C19 122.3(2) . . ?
C18 C19 H19A 109.5 . . ?
C18 C19 H19B 109.5 . . ?
C18 C19 C20 110.7(2) . . ?
H19A C19 H19B 108.1 . . ?
C20 C19 H19A 109.5 . . ?
C20 C19 H19B 109.5 . . ?
C19 C20 H20A 107.6 . . ?
C19 C20 H20B 107.6 . . ?
H20A C20 H20B 107.1 . . ?
C21 C20 C19 118.7(3) . . ?
C21 C20 H20A 107.6 . . ?
C21 C20 H20B 107.6 . . ?
C20 C21 H21A 108.7 . . ?
C20 C21 H21B 108.7 . . ?
C20 C21 C22 114.2(3) . . ?
H21A C21 H21B 107.6 . . ?
C22 C21 H21A 108.7 . . ?
C22 C21 H21B 108.7 . . ?
O2 C22 C17 120.2(2) . . ?
O2 C22 C21 123.2(2) . . ?
C21 C22 C17 116.5(2) . . ?
C3 C23 H23 120.2 . . ?
C3 C23 C24 119.6(3) . . ?
C24 C23 H23 120.2 . . ?
C6 C24 H24 119.8 . . ?
C23 C24 C6 120.4(3) . . ?
C23 C24 H24 119.8 . . ?
C11 C28 H28 119.3 . . ?
C29 C28 C11 121.5(2) . . ?
C29 C28 H28 119.3 . . ?
C14 C29 H29 120.0 . . ?
C28 C29 C14 120.0(2) . . ?
C28 C29 H29 120.0 . . ?

loop_
_geom_bond_atom_site_label_1
_geom_bond_atom_site_label_2
_geom_bond_distance
_geom_bond_site_symmetry_2
_geom_bond_publ_flag
O1 C9 1.364(2) . ?
O1 C10 1.367(2) . ?
C1 H1A 0.9600 . ?
C1 H1B 0.9600 . ?
C1 H1C 0.9600 . ?
C1 O15 1.426(3) . ?
O2 C22 1.202(3) . ?
O3 C7 1.222(3) . ?
C2 C3 1.481(4) . ?
C2 F1 1.354(6) . ?
C2 F2 1.407(6) . ?
C2 F3 1.203(7) . ?
C2 F1A 1.094(11) . ?
C2 F2A 1.409(9) . ?
C2 F3A 1.479(9) . ?
C3 C4 1.379(4) . ?
C3 C23 1.380(5) . ?
C4 H4 0.9300 . ?
C4 C5 1.384(3) . ?
C5 H5 0.9300 . ?
C5 C6 1.387(3) . ?
C6 C7 1.509(3) . ?
C6 C24 1.383(4) . ?
C7 C8 1.449(3) . ?
C8 H8 0.9300 . ?
C8 C9 1.363(3) . ?
C9 C18 1.447(3) . ?
C10 C11 1.461(3) . ?
C10 C16 1.338(3) . ?
C11 C12 1.391(3) . ?
C11 C28 1.389(3) . ?
C12 H12 0.9300 . ?
C12 C13 1.380(3) . ?
C13 H13 0.9300 . ?
C13 C14 1.386(3) . ?
C14 O15 1.367(3) . ?
C14 C29 1.379(3) . ?
C16 H16 0.9300 . ?
C16 C17 1.424(3) . ?
C17 C18 1.357(3) . ?
C17 C22 1.503(3) . ?
C18 C19 1.506(3) . ?
C19 H19A 0.9700 . ?
C19 H19B 0.9700 . ?
C19 C20 1.523(5) . ?
C20 H20A 0.9700 . ?
C20 H20B 0.9700 . ?
C20 C21 1.400(5) . ?
C21 H21A 0.9700 . ?
C21 H21B 0.9700 . ?
C21 C22 1.484(4) . ?
C23 H23 0.9300 . ?
C23 C24 1.381(4) . ?
C24 H24 0.9300 . ?
C28 H28 0.9300 . ?
C28 C29 1.375(3) . ?
C29 H29 0.9300 . ?

loop_
_geom_torsion_atom_site_label_1
_geom_torsion_atom_site_label_2
_geom_torsion_atom_site_label_3
_geom_torsion_atom_site_label_4
_geom_torsion
_geom_torsion_site_symmetry_1
_geom_torsion_site_symmetry_2
_geom_torsion_site_symmetry_3
_geom_torsion_site_symmetry_4
_geom_torsion_publ_flag
O1 C9 C18 C17 4.3(3) . . . . ?
O1 C9 C18 C19 -176.2(2) . . . . ?
O1 C10 C11 C12 -0.3(3) . . . . ?
O1 C10 C11 C28 179.3(2) . . . . ?
O1 C10 C16 C17 3.1(4) . . . . ?
O3 C7 C8 C9 1.4(5) . . . . ?
C2 C3 C4 C5 -179.6(3) . . . . ?
C2 C3 C23 C24 -179.6(3) . . . . ?
C3 C4 C5 C6 0.2(4) . . . . ?
C3 C23 C24 C6 -1.9(5) . . . . ?
C4 C3 C23 C24 0.5(5) . . . . ?
C4 C5 C6 C7 -178.9(2) . . . . ?
C4 C5 C6 C24 -1.6(4) . . . . ?
C5 C6 C7 O3 154.4(3) . . . . ?
C5 C6 C7 C8 -26.7(4) . . . . ?
C5 C6 C24 C23 2.4(4) . . . . ?
C6 C7 C8 C9 -177.4(2) . . . . ?
C7 C6 C24 C23 179.9(3) . . . . ?
C7 C8 C9 O1 1.1(4) . . . . ?
C7 C8 C9 C18 -178.4(3) . . . . ?
C8 C9 C18 C17 -176.2(2) . . . . ?
C8 C9 C18 C19 3.3(4) . . . . ?
C9 O1 C10 C11 175.9(2) . . . . ?
C9 O1 C10 C16 -2.4(4) . . . . ?
C9 C18 C19 C20 166.2(3) . . . . ?
C10 O1 C9 C8 179.1(2) . . . . ?
C10 O1 C9 C18 -1.3(3) . . . . ?
C10 C11 C12 C13 -178.8(2) . . . . ?
C10 C11 C28 C29 178.4(3) . . . . ?
C10 C16 C17 C18 0.0(4) . . . . ?
C10 C16 C17 C22 179.0(2) . . . . ?
C11 C10 C16 C17 -174.9(2) . . . . ?
C11 C12 C13 C14 0.2(4) . . . . ?
C11 C28 C29 C14 0.4(5) . . . . ?
C12 C11 C28 C29 -1.9(5) . . . . ?
C12 C13 C14 O15 -179.8(2) . . . . ?
C12 C13 C14 C29 -1.8(4) . . . . ?
C13 C14 O15 C1 -175.7(3) . . . . ?
C13 C14 C29 C28 1.5(5) . . . . ?
O15 C14 C29 C28 179.3(3) . . . . ?
C16 C10 C11 C12 177.9(3) . . . . ?
C16 C10 C11 C28 -2.5(4) . . . . ?
C16 C17 C18 C9 -3.7(4) . . . . ?
C16 C17 C18 C19 176.9(2) . . . . ?
C16 C17 C22 O2 -0.9(5) . . . . ?
C16 C17 C22 C21 177.0(3) . . . . ?
C17 C18 C19 C20 -14.3(4) . . . . ?
C18 C17 C22 O2 178.2(3) . . . . ?
C18 C17 C22 C21 -3.9(5) . . . . ?
C18 C19 C20 C21 40.6(6) . . . . ?
C19 C20 C21 C22 -48.1(7) . . . . ?
C20 C21 C22 O2 -153.9(4) . . . . ?
C20 C21 C22 C17 28.3(5) . . . . ?
C22 C17 C18 C9 177.3(2) . . . . ?
C22 C17 C18 C19 -2.1(4) . . . . ?
C23 C3 C4 C5 0.3(5) . . . . ?
C24 C6 C7 O3 -23.0(4) . . . . ?
C24 C6 C7 C8 155.9(3) . . . . ?
C28 C11 C12 C13 1.6(4) . . . . ?
C29 C14 O15 C1 6.4(5) . . . . ?
F1 C2 C3 C4 -113.1(4) . . . . ?
F1 C2 C3 C23 66.9(6) . . . . ?
F2 C2 C3 C4 -6.6(5) . . . . ?
F2 C2 C3 C23 173.5(4) . . . . ?
F3 C2 C3 C4 117.1(7) . . . . ?
F3 C2 C3 C23 -62.8(7) . . . . ?
F1A C2 C3 C4 -73.9(12) . . . . ?
F1A C2 C3 C23 106.2(12) . . . . ?
F2A C2 C3 C4 73.7(6) . . . . ?
F2A C2 C3 C23 -106.2(6) . . . . ?
F3A C2 C3 C4 166.3(5) . . . . ?
F3A C2 C3 C23 -13.7(6) . . . . ?
